data_2223824
loop_
_publ_author_name
'Zukerman-Schpector, Julio'
'Affan, Md. Abu'
'Foo, Siong Wan'
'Tiekink, Edward R. T.'

_publ_section_title
;
 1,5-Bis[(<i>E</i>)-1-(2-hydroxyphenyl)ethylidene]carbonohydrazide
 dimethyl sulfoxide solvate
;
_journal_issue 11
_journal_name_full 'Acta Crystallographica Section E'
_journal_page_first o2951
_journal_paper_doi 10.1107/S1600536809044985
_journal_volume 65
_journal_year 2009
_chemical_formula_iupac 'C17 H18 N4 O3, C2 H6 O S'
_chemical_formula_moiety 'C17 H18 N4 O3, C2 H6 O S'
_chemical_formula_sum 'C19 H24 N4 O4 S'
_chemical_formula_weight 404.48
_chemical_name_systematic
;
1,5-Bis[(<i>E</i>)-1-(2-hydroxyphenyl)ethylidene]carbonohydrazide
dimethyl sulfoxide solvate
;
_space_group_IT_number 14
_symmetry_cell_setting monoclinic
_symmetry_space_group_name_Hall '-P 2ybc'
_symmetry_space_group_name_H-M 'P 1 21/c 1'
_atom_sites_solution_hydrogens geom
_atom_sites_solution_primary direct
_atom_sites_solution_secondary difmap
_audit_creation_method SHELXL-97
_cell_angle_alpha 90.00
_cell_angle_beta 102.724(2)
_cell_angle_gamma 90.00
_cell_formula_units_Z 4
_cell_length_a 15.3260(19)
_cell_length_b 7.1248(7)
_cell_length_c 18.439(2)
_cell_measurement_reflns_used 6256
_cell_measurement_temperature 153(2)
_cell_measurement_theta_max 30.3
_cell_measurement_theta_min 2.7
_cell_volume 1964.0(4)
_computing_cell_refinement 'CrystalClear (Rigaku/MSC, 2005)'
_computing_data_collection 'CrystalClear (Rigaku/MSC, 2005)'
_computing_data_reduction 'CrystalClear (Rigaku/MSC, 2005)'
_computing_molecular_graphics 'DIAMOND (Brandenburg, 2006)'
_computing_publication_material 'SHELXL97 (Sheldrick, 2008)'
_computing_structure_refinement 'SHELXL97 (Sheldrick, 2008)'
_computing_structure_solution 'SIR97 (Altomare <i>et al.</i>,  1999)'
_diffrn_ambient_temperature 153(2)
_diffrn_detector_area_resol_mean 28.5714
_diffrn_measured_fraction_theta_full 0.998
_diffrn_measured_fraction_theta_max 0.998
_diffrn_measurement_device_type
;
Rigaku Saturn724
;
_diffrn_measurement_method \w
_diffrn_radiation_monochromator graphite
_diffrn_radiation_source 'sealed tube'
_diffrn_radiation_type MoK\a
_diffrn_radiation_wavelength 0.71073
_diffrn_reflns_av_R_equivalents 0.030
_diffrn_reflns_av_sigmaI/netI 0.022
_diffrn_reflns_limit_h_max 18
_diffrn_reflns_limit_h_min -19
_diffrn_reflns_limit_k_max 9
_diffrn_reflns_limit_k_min -9
_diffrn_reflns_limit_l_max 23
_diffrn_reflns_limit_l_min -23
_diffrn_reflns_number 21771
_diffrn_reflns_theta_full 27.5
_diffrn_reflns_theta_max 27.5
_diffrn_reflns_theta_min 2.3
_diffrn_standards_decay_% <1
_diffrn_standards_interval_count 0
_diffrn_standards_number 0
_exptl_absorpt_coefficient_mu 0.198
_exptl_absorpt_correction_T_max 1.000
_exptl_absorpt_correction_T_min 0.661
_exptl_absorpt_correction_type multi-scan
_exptl_absorpt_process_details '(ABSCOR; Higashi, 1995)'
_exptl_crystal_colour Colourless
_exptl_crystal_density_diffrn 1.368
_exptl_crystal_density_method 'not measured'
_exptl_crystal_description Prism
_exptl_crystal_F_000 856
_exptl_crystal_size_max 0.32
_exptl_crystal_size_mid 0.30
_exptl_crystal_size_min 0.15
_refine_diff_density_max 0.32
_refine_diff_density_min -0.32
_refine_ls_extinction_method none
_refine_ls_goodness_of_fit_ref 1.080
_refine_ls_hydrogen_treatment constr
_refine_ls_matrix_type full
_refine_ls_number_parameters 269
_refine_ls_number_reflns 4493
_refine_ls_number_restraints 4
_refine_ls_restrained_S_all 1.080
_refine_ls_R_factor_all 0.0419
_refine_ls_R_factor_gt 0.0408
_refine_ls_shift/su_max 0.001
_refine_ls_shift/su_mean 0.000
_refine_ls_structure_factor_coef Fsqd
_refine_ls_weighting_details 'calc w=1/[\s^2^(Fo^2^)+(0.0572P)^2^+0.8148P] where P=(Fo^2^+2Fc^2^)/3'
_refine_ls_weighting_scheme calc
_refine_ls_wR_factor_gt 0.1092
_refine_ls_wR_factor_ref 0.1102
_reflns_number_gt 4369
_reflns_number_total 4493
_reflns_threshold_expression I>2\s(I)
_cod_data_source_file hb5198.cif
_cod_data_source_block I
_cod_depositor_comments
;
The following automatic conversions were performed:
'_exptl_absorpt_correction_type' value 'Multi-scan' changed to
'multi-scan' according to
'/home/saulius/struct/CIF-dictionaries/cif_core.dic' dictionary named
'cif_core.dic' version 2.4.1 from 2010-06-29.

Automatic conversion script
Id: cif_fix_enum 1527 2010-12-29 10:47:43Z saulius 

The following automatic conversions were performed:

'_exptl_absorpt_correction_type' value 'Multi-scan' changed to
'multi-scan' according to
/home/saulius/struct/CIF-dictionaries/cif_core.dic dictionary named
'cif_core.dic' version 2.4.1 from 2010-06-29.

Automatic conversion script
Id: cif_fix_values 1715 2011-07-08 13:25:40Z adriana 
;
_cod_original_sg_symbol_H-M 'P 21/c'
_cod_database_code 2223824
_cod_database_fobs_code 2223824

loop_
_symmetry_equiv_pos_as_xyz
'x, y, z'
'-x, y+1/2, -z+1/2'
'-x, -y, -z'
'x, -y-1/2, z-1/2'

loop_
_atom_site_type_symbol
_atom_site_label
_atom_site_fract_x
_atom_site_fract_y
_atom_site_fract_z
_atom_site_U_iso_or_equiv
_atom_site_adp_type
_atom_site_calc_flag
_atom_site_refinement_flags
_atom_site_occupancy
_atom_site_disorder_assembly
_atom_site_disorder_group
O O1 0.31503(7) -0.00388(17) 0.72741(5) 0.0315(2) Uani d D 1 . .
H H1O 0.2776 0.0352 0.6901 0.047 Uiso d D 1 . .
O O2 0.08573(6) 0.17694(15) 0.63438(5) 0.0258(2) Uani d . 1 . .
O O3 -0.14836(6) 0.29124(14) 0.62863(5) 0.0248(2) Uani d D 1 . .
H H3O -0.1046 0.27566 0.6087 0.037 Uiso d D 1 . .
N N1 0.24627(7) 0.12659(16) 0.59756(6) 0.0207(2) Uani d . 1 . .
N N2 0.17027(7) 0.17151(17) 0.54592(6) 0.0221(2) Uani d D 1 . .
H H2N 0.1683 0.1867 0.4982 0.026 Uiso d D 1 . .
N N3 0.02270(7) 0.24035(16) 0.51181(6) 0.0221(2) Uani d D 1 . .
H H3N 0.0339 0.2475 0.4671 0.027 Uiso d D 1 . .
N N4 -0.05924(7) 0.26766(15) 0.52770(6) 0.0204(2) Uani d . 1 . .
C C1 0.39368(9) 0.00078(19) 0.70500(8) 0.0233(3) Uani d . 1 . .
C C2 0.47033(10) -0.0498(2) 0.75744(8) 0.0289(3) Uani d . 1 . .
H H2 0.4655 -0.0855 0.8060 0.035 Uiso calc R 1 . .
C C3 0.55316(10) -0.0486(2) 0.73960(9) 0.0306(3) Uani d . 1 . .
H H3 0.6050 -0.0826 0.7759 0.037 Uiso calc R 1 . .
C C4 0.56065(9) 0.0023(2) 0.66867(9) 0.0304(3) Uani d . 1 . .
H H4 0.6176 0.0036 0.6562 0.037 Uiso calc R 1 . .
C C5 0.48487(9) 0.0513(2) 0.61617(8) 0.0259(3) Uani d . 1 . .
H H5 0.4907 0.0848 0.5676 0.031 Uiso calc R 1 . .
C C6 0.39962(8) 0.05313(17) 0.63249(7) 0.0200(2) Uani d . 1 . .
C C7 0.31992(8) 0.10518(17) 0.57510(7) 0.0195(2) Uani d . 1 . .
C C8 0.32461(9) 0.1268(2) 0.49519(7) 0.0256(3) Uani d . 1 . .
H H8A 0.2859 0.0332 0.4651 0.038 Uiso calc R 1 . .
H H8B 0.3864 0.1082 0.4903 0.038 Uiso calc R 1 . .
H H8C 0.3046 0.2530 0.4780 0.038 Uiso calc R 1 . .
C C9 0.09245(8) 0.19450(18) 0.56997(7) 0.0202(3) Uani d . 1 . .
C C10 -0.12715(8) 0.30637(18) 0.47447(7) 0.0199(3) Uani d . 1 . .
C C11 -0.12059(9) 0.3222(2) 0.39461(7) 0.0278(3) Uani d . 1 . .
H H11A -0.0659 0.3903 0.3917 0.042 Uiso calc R 1 . .
H H11B -0.1727 0.3904 0.3665 0.042 Uiso calc R 1 . .
H H11C -0.1189 0.1964 0.3735 0.042 Uiso calc R 1 . .
C C12 -0.21323(8) 0.33360(17) 0.49676(7) 0.0193(2) Uani d . 1 . .
C C13 -0.21935(9) 0.32848(18) 0.57248(7) 0.0213(3) Uani d . 1 . .
C C14 -0.30117(9) 0.36037(19) 0.59185(8) 0.0253(3) Uani d . 1 . .
H H14 -0.3042 0.3618 0.6428 0.030 Uiso calc R 1 . .
C C15 -0.37788(9) 0.3899(2) 0.53742(9) 0.0282(3) Uani d . 1 . .
H H15 -0.4333 0.4109 0.5512 0.034 Uiso calc R 1 . .
C C16 -0.37441(9) 0.3891(2) 0.46264(8) 0.0277(3) Uani d . 1 . .
H H16 -0.4274 0.4061 0.4253 0.033 Uiso calc R 1 . .
C C17 -0.29285(9) 0.36309(19) 0.44331(8) 0.0240(3) Uani d . 1 . .
H H17 -0.2907 0.3653 0.3922 0.029 Uiso calc R 1 . .
S S1 0.88984(2) 0.73077(5) 0.686182(17) 0.02070(11) Uani d . 1 . .
O O4 0.88705(7) 0.75110(16) 0.60411(5) 0.0286(2) Uani d . 1 . .
C C18 0.79058(9) 0.8403(2) 0.70127(8) 0.0286(3) Uani d . 1 . .
H H18A 0.7859 0.9673 0.6804 0.043 Uiso calc R 1 . .
H H18B 0.7930 0.8470 0.7548 0.043 Uiso calc R 1 . .
H H18C 0.7383 0.7666 0.6769 0.043 Uiso calc R 1 . .
C C19 0.96707(9) 0.9044(2) 0.73080(7) 0.0258(3) Uani d . 1 . .
H H19A 1.0273 0.8722 0.7250 0.039 Uiso calc R 1 . .
H H19B 0.9664 0.9093 0.7838 0.039 Uiso calc R 1 . .
H H19C 0.9499 1.0271 0.7081 0.039 Uiso calc R 1 . .

loop_
_atom_site_aniso_label
_atom_site_aniso_U_11
_atom_site_aniso_U_22
_atom_site_aniso_U_33
_atom_site_aniso_U_12
_atom_site_aniso_U_13
_atom_site_aniso_U_23
O1 0.0242(5) 0.0477(6) 0.0232(5) 0.0023(5) 0.0068(4) 0.0100(4)
O2 0.0235(5) 0.0351(5) 0.0197(4) 0.0028(4) 0.0067(4) 0.0018(4)
O3 0.0235(5) 0.0322(5) 0.0190(5) 0.0008(4) 0.0053(4) 0.0004(4)
N1 0.0187(5) 0.0233(5) 0.0197(5) 0.0011(4) 0.0030(4) 0.0000(4)
N2 0.0183(5) 0.0312(6) 0.0165(5) 0.0013(4) 0.0033(4) 0.0017(4)
N3 0.0179(5) 0.0305(6) 0.0190(5) 0.0015(4) 0.0062(4) 0.0013(4)
N4 0.0177(5) 0.0226(5) 0.0219(5) 0.0000(4) 0.0065(4) -0.0004(4)
C1 0.0229(6) 0.0222(6) 0.0247(6) -0.0002(5) 0.0051(5) 0.0021(5)
C2 0.0289(7) 0.0282(7) 0.0276(7) -0.0007(6) 0.0017(5) 0.0078(6)
C3 0.0241(7) 0.0268(7) 0.0367(8) 0.0028(6) -0.0026(6) 0.0054(6)
C4 0.0204(6) 0.0315(7) 0.0392(8) 0.0020(6) 0.0062(6) 0.0000(6)
C5 0.0224(6) 0.0287(7) 0.0272(7) -0.0001(5) 0.0065(5) -0.0016(5)
C6 0.0193(6) 0.0188(6) 0.0216(6) -0.0002(5) 0.0039(5) -0.0014(5)
C7 0.0210(6) 0.0190(6) 0.0191(6) -0.0007(5) 0.0058(5) -0.0016(4)
C8 0.0241(6) 0.0342(7) 0.0194(6) 0.0016(5) 0.0064(5) 0.0000(5)
C9 0.0205(6) 0.0200(6) 0.0204(6) -0.0010(5) 0.0049(5) -0.0004(5)
C10 0.0212(6) 0.0183(6) 0.0204(6) -0.0014(5) 0.0054(5) -0.0007(5)
C11 0.0242(6) 0.0390(8) 0.0210(6) 0.0024(6) 0.0067(5) 0.0027(6)
C12 0.0190(6) 0.0174(5) 0.0217(6) -0.0012(5) 0.0051(5) -0.0010(5)
C13 0.0225(6) 0.0182(6) 0.0238(6) -0.0022(5) 0.0062(5) -0.0011(5)
C14 0.0277(7) 0.0238(6) 0.0276(6) -0.0011(5) 0.0129(5) -0.0018(5)
C15 0.0213(6) 0.0269(7) 0.0395(8) 0.0004(5) 0.0130(6) -0.0019(6)
C16 0.0198(6) 0.0289(7) 0.0328(7) 0.0016(5) 0.0024(5) 0.0000(6)
C17 0.0232(6) 0.0242(6) 0.0242(6) -0.0003(5) 0.0042(5) -0.0012(5)
S1 0.01945(17) 0.02472(18) 0.01720(17) 0.00048(11) 0.00244(12) -0.00063(11)
O4 0.0223(5) 0.0470(6) 0.0162(5) 0.0010(4) 0.0034(4) -0.0024(4)
C18 0.0214(6) 0.0409(8) 0.0241(6) 0.0025(6) 0.0060(5) -0.0001(6)
C19 0.0239(6) 0.0318(7) 0.0206(6) -0.0056(5) 0.0027(5) -0.0006(5)

loop_
_atom_type_symbol
_atom_type_description
_atom_type_scat_dispersion_real
_atom_type_scat_dispersion_imag
_atom_type_scat_source
C C 0.0033 0.0016 'International Tables Vol C Tables 4.2.6.8 and 6.1.1.4'
H H 0.0000 0.0000 'International Tables Vol C Tables 4.2.6.8 and 6.1.1.4'
N N 0.0061 0.0033 'International Tables Vol C Tables 4.2.6.8 and 6.1.1.4'
O O 0.0106 0.0060 'International Tables Vol C Tables 4.2.6.8 and 6.1.1.4'
S S 0.1246 0.1234 'International Tables Vol C Tables 4.2.6.8 and 6.1.1.4'

loop_
_geom_angle_atom_site_label_1
_geom_angle_atom_site_label_2
_geom_angle_atom_site_label_3
_geom_angle_site_symmetry_1
_geom_angle_site_symmetry_3
_geom_angle
_geom_angle_publ_flag
C1 O1 H1O . . 103.5 ?
C13 O3 H3O . . 106.0 ?
C7 N1 N2 . . 118.23(11) ?
N1 N2 C9 . . 118.05(10) ?
N1 N2 H2N . . 124.1 ?
C9 N2 H2N . . 117.9 ?
N4 N3 C9 . . 117.39(11) ?
N4 N3 H3N . . 124.8 ?
C9 N3 H3N . . 117.7 ?
C10 N4 N3 . . 119.49(11) ?
O1 C1 C2 . . 116.83(12) ?
O1 C1 C6 . . 122.81(11) ?
C2 C1 C6 . . 120.35(12) ?
C3 C2 C1 . . 120.79(13) ?
C3 C2 H2 . . 119.6 ?
C1 C2 H2 . . 119.6 ?
C2 C3 C4 . . 119.89(13) ?
C2 C3 H3 . . 120.1 ?
C4 C3 H3 . . 120.1 ?
C5 C4 C3 . . 119.68(13) ?
C5 C4 H4 . . 120.2 ?
C3 C4 H4 . . 120.2 ?
C4 C5 C6 . . 122.01(13) ?
C4 C5 H5 . . 119.0 ?
C6 C5 H5 . . 119.0 ?
C5 C6 C1 . . 117.27(12) ?
C5 C6 C7 . . 120.72(12) ?
C1 C6 C7 . . 122.01(11) ?
N1 C7 C6 . . 116.26(11) ?
N1 C7 C8 . . 122.45(11) ?
C6 C7 C8 . . 121.28(11) ?
C7 C8 H8A . . 109.5 ?
C7 C8 H8B . . 109.5 ?
H8A C8 H8B . . 109.5 ?
C7 C8 H8C . . 109.5 ?
H8A C8 H8C . . 109.5 ?
H8B C8 H8C . . 109.5 ?
O2 C9 N2 . . 124.62(12) ?
O2 C9 N3 . . 124.39(12) ?
N2 C9 N3 . . 110.99(11) ?
N4 C10 C12 . . 115.80(11) ?
N4 C10 C11 . . 122.93(11) ?
C12 C10 C11 . . 121.27(11) ?
C10 C11 H11A . . 109.5 ?
C10 C11 H11B . . 109.5 ?
H11A C11 H11B . . 109.5 ?
C10 C11 H11C . . 109.5 ?
H11A C11 H11C . . 109.5 ?
H11B C11 H11C . . 109.5 ?
C17 C12 C13 . . 117.26(11) ?
C17 C12 C10 . . 120.98(11) ?
C13 C12 C10 . . 121.75(11) ?
O3 C13 C14 . . 116.90(12) ?
O3 C13 C12 . . 122.77(11) ?
C14 C13 C12 . . 120.33(12) ?
C15 C14 C13 . . 120.45(13) ?
C15 C14 H14 . . 119.8 ?
C13 C14 H14 . . 119.8 ?
C14 C15 C16 . . 120.42(12) ?
C14 C15 H15 . . 119.8 ?
C16 C15 H15 . . 119.8 ?
C17 C16 C15 . . 119.28(13) ?
C17 C16 H16 . . 120.4 ?
C15 C16 H16 . . 120.4 ?
C16 C17 C12 . . 122.19(12) ?
C16 C17 H17 . . 118.9 ?
C12 C17 H17 . . 118.9 ?
O4 S1 C19 . . 105.37(6) ?
O4 S1 C18 . . 106.08(6) ?
C19 S1 C18 . . 97.28(7) ?
S1 C18 H18A . . 109.5 ?
S1 C18 H18B . . 109.5 ?
H18A C18 H18B . . 109.5 ?
S1 C18 H18C . . 109.5 ?
H18A C18 H18C . . 109.5 ?
H18B C18 H18C . . 109.5 ?
S1 C19 H19A . . 109.5 ?
S1 C19 H19B . . 109.5 ?
H19A C19 H19B . . 109.5 ?
S1 C19 H19C . . 109.5 ?
H19A C19 H19C . . 109.5 ?
H19B C19 H19C . . 109.5 ?

loop_
_geom_bond_atom_site_label_1
_geom_bond_atom_site_label_2
_geom_bond_site_symmetry_2
_geom_bond_distance
_geom_bond_publ_flag
O1 C1 . 1.3580(16) ?
O1 H1O . 0.8401 ?
O2 C9 . 1.2210(16) ?
O3 C13 . 1.3528(16) ?
O3 H3O . 0.8400 ?
N1 C7 . 1.2942(16) ?
N1 N2 . 1.3700(15) ?
N2 C9 . 1.3707(16) ?
N2 H2N . 0.8799 ?
N3 N4 . 1.3648(15) ?
N3 C9 . 1.3764(17) ?
N3 H3N . 0.8799 ?
N4 C10 . 1.2933(17) ?
C1 C2 . 1.3944(19) ?
C1 C6 . 1.4103(18) ?
C2 C3 . 1.380(2) ?
C2 H2 . 0.9500 ?
C3 C4 . 1.386(2) ?
C3 H3 . 0.9500 ?
C4 C5 . 1.383(2) ?
C4 H4 . 0.9500 ?
C5 C6 . 1.4039(18) ?
C5 H5 . 0.9500 ?
C6 C7 . 1.4765(17) ?
C7 C8 . 1.4987(17) ?
C8 H8A . 0.9800 ?
C8 H8B . 0.9800 ?
C8 H8C . 0.9800 ?
C10 C12 . 1.4785(17) ?
C10 C11 . 1.5021(17) ?
C11 H11A . 0.9800 ?
C11 H11B . 0.9800 ?
C11 H11C . 0.9800 ?
C12 C17 . 1.4053(18) ?
C12 C13 . 1.4202(17) ?
C13 C14 . 1.3961(18) ?
C14 C15 . 1.383(2) ?
C14 H14 . 0.9500 ?
C15 C16 . 1.392(2) ?
C15 H15 . 0.9500 ?
C16 C17 . 1.3856(19) ?
C16 H16 . 0.9500 ?
C17 H17 . 0.9500 ?
S1 O4 . 1.5115(10) ?
S1 C19 . 1.7830(14) ?
S1 C18 . 1.7852(14) ?
C18 H18A . 0.9800 ?
C18 H18B . 0.9800 ?
C18 H18C . 0.9800 ?
C19 H19A . 0.9800 ?
C19 H19B . 0.9800 ?
C19 H19C . 0.9800 ?

loop_
_geom_hbond_atom_site_label_D
_geom_hbond_atom_site_label_H
_geom_hbond_atom_site_label_A
_geom_hbond_site_symmetry_A
_geom_hbond_distance_DH
_geom_hbond_distance_HA
_geom_hbond_distance_DA
_geom_hbond_angle_DHA
_geom_hbond_publ_flag
O1 H1o N1 1_555 0.84 1.79 2.5682(15) 153 y
O3 H3o N4 1_555 0.84 1.78 2.5450(15) 150 y
N2 H2n O4 3_666 0.88 1.94 2.7674(15) 156 y
N3 H3n O4 3_666 0.88 1.97 2.7907(15) 154 y
C19 H19b O2 2_656 0.98 2.49 3.2167(17) 131 y
C8 H8A Cg2 3_556 0.98 2.83 3.5018(16) 127 y

loop_
_geom_torsion_atom_site_label_1
_geom_torsion_atom_site_label_2
_geom_torsion_atom_site_label_3
_geom_torsion_atom_site_label_4
_geom_torsion_site_symmetry_1
_geom_torsion_site_symmetry_2
_geom_torsion_site_symmetry_3
_geom_torsion_site_symmetry_4
_geom_torsion
_geom_torsion_publ_flag
C7 N1 N2 C9 . . . . -179.85(12) ?
C9 N3 N4 C10 . . . . -178.29(11) ?
O1 C1 C2 C3 . . . . -179.82(13) ?
C6 C1 C2 C3 . . . . 0.3(2) ?
C1 C2 C3 C4 . . . . -0.4(2) ?
C2 C3 C4 C5 . . . . -0.1(2) ?
C3 C4 C5 C6 . . . . 0.6(2) ?
C4 C5 C6 C1 . . . . -0.6(2) ?
C4 C5 C6 C7 . . . . -179.69(13) ?
O1 C1 C6 C5 . . . . -179.69(13) ?
C2 C1 C6 C5 . . . . 0.1(2) ?
O1 C1 C6 C7 . . . . -0.6(2) ?
C2 C1 C6 C7 . . . . 179.18(12) ?
N2 N1 C7 C6 . . . . -178.82(11) ?
N2 N1 C7 C8 . . . . -0.32(19) ?
C5 C6 C7 N1 . . . . -171.33(12) ?
C1 C6 C7 N1 . . . . 9.66(18) ?
C5 C6 C7 C8 . . . . 10.15(19) ?
C1 C6 C7 C8 . . . . -168.86(12) ?
N1 N2 C9 O2 . . . . -0.4(2) ?
N1 N2 C9 N3 . . . . 179.57(11) ?
N4 N3 C9 O2 . . . . 0.0(2) ?
N4 N3 C9 N2 . . . . -179.96(11) ?
N3 N4 C10 C12 . . . . 179.97(11) ?
N3 N4 C10 C11 . . . . 0.31(19) ?
N4 C10 C12 C17 . . . . -175.46(12) ?
C11 C10 C12 C17 . . . . 4.20(19) ?
N4 C10 C12 C13 . . . . 3.63(18) ?
C11 C10 C12 C13 . . . . -176.71(12) ?
C17 C12 C13 O3 . . . . 176.40(12) ?
C10 C12 C13 O3 . . . . -2.72(19) ?
C17 C12 C13 C14 . . . . -2.83(18) ?
C10 C12 C13 C14 . . . . 178.05(12) ?
O3 C13 C14 C15 . . . . -176.70(12) ?
C12 C13 C14 C15 . . . . 2.6(2) ?
C13 C14 C15 C16 . . . . -0.3(2) ?
C14 C15 C16 C17 . . . . -1.7(2) ?
C15 C16 C17 C12 . . . . 1.3(2) ?
C13 C12 C17 C16 . . . . 0.9(2) ?
C10 C12 C17 C16 . . . . -179.98(12) ?

loop_
_cod_related_entry_id
_cod_related_entry_database
_cod_related_entry_code
1 ChemSpider 30655920
